data_7135898
loop_
_publ_author_name
'Sch&#xfc;tz, Vivien'
'Kroth, Jonas'
'Handrup, Kathrin'
'Klopf, Jonas'
'Friedrich, Alexandra'
'Helten, Holger'

_publ_section_title
;
 Incorporation of ferrocene moieties into the backbone of BCN hybrid
 polymers <i>via</i> 1,3-linkage.
;
_journal_issue 35
_journal_name_full 'Chemical communications (Cambridge, England)'
_journal_page_first 8964
_journal_page_last 8968
_journal_paper_doi 10.1039/d6cc01471b
_journal_volume 62
_journal_year 2026
_chemical_formula_moiety 'C66 H90 B2 Fe2 N2'
_chemical_formula_sum 'C66 H90 B2 Fe2 N2'
_chemical_formula_weight 1044.71
_space_group_crystal_system orthorhombic
_space_group_IT_number 61
_space_group_name_Hall '-P 2ac 2ab'
_space_group_name_H-M_alt 'P b c a'
_atom_sites_solution_hydrogens geom
_atom_sites_solution_primary dual
_atom_sites_solution_secondary difmap
_audit_creation_date 2024-07-05
_audit_creation_method 'CIF-fill 1.5c (K.Radacki, 2005-23)'
_audit_update_record
;
2026-01-29 deposited with the CCDC.	2026-04-10 downloaded from the CCDC.
;
_cell_angle_alpha 90
_cell_angle_beta 90
_cell_angle_gamma 90
_cell_formula_units_Z 8
_cell_length_a 18.4602(4)
_cell_length_b 19.8270(5)
_cell_length_c 32.1431(9)
_cell_measurement_reflns_used 14354
_cell_measurement_temperature 100(2)
_cell_measurement_theta_max 69.3790
_cell_measurement_theta_min 2.7290
_cell_volume 11764.7(5)
_computing_cell_refinement 'CrysAlisPro 1.171.43.124a (Rigaku OD, 2024)'
_computing_data_collection
;
 CrysAlisPro system (CCD 43.128a 64-bit (release 20-06-2024))
;
_computing_data_reduction 'CrysAlisPro 1.171.43.124a (Rigaku OD, 2024)'
_computing_molecular_graphics 'ShelXLe (Huebschle et all, 2011)'
_computing_publication_material 'SHELXL-2019/1 (Sheldrick, 2019)'
_computing_structure_refinement 'SHELXL-2019/1 (Sheldrick, 2019)'
_computing_structure_solution 'SHELXT 2014/5 (Sheldrick, 2014)'
_diffrn_ambient_environment N~2~
_diffrn_ambient_temperature 100(2)
_diffrn_detector HPA
_diffrn_detector_area_resol_mean 10.0
_diffrn_detector_type 'HyPix Arc150'
_diffrn_measured_fraction_theta_full 0.999
_diffrn_measured_fraction_theta_max 0.999
_diffrn_measurement_details
;
 List of Runs (angles in degrees, time in seconds):
 --------------------------------------------------------------------------
  1  \w     20.00  83.00   0.50    6.00    --   58.63-126.00   0.00  126
  2  \w    -84.00 -17.00   0.50    6.00    --  -60.27 126.00  30.00  134
  3  \w    -84.00 -17.00   0.50    6.00    --  -60.27 126.00 -30.00  134
  4  \w   -122.00 -43.00   0.50    6.00    --  -75.18 -15.00  30.00  158
  5  \w   -122.00 -43.00   0.50    6.00    --  -75.18 -15.00 -90.00  158
  6  \w    -89.00 -33.00   0.50    6.00    --  -75.18 112.00 -60.00  112
  7  \w   -106.00 -53.00   0.50    6.00    --  -75.18 -15.00 120.00  106
  8  \w    -85.00 -35.00   0.50    6.00    --  -75.18 112.00 150.00  100
  9  \w     45.00  71.00   0.50    6.00    --   78.62-112.00-120.00   52
 10  \w     47.00  90.00   0.50    6.00    --   78.62-112.00 -60.00   86
 11  \w     60.00  91.00   0.50    6.00    --   78.62-112.00 150.00   62
 12  \w     72.00 125.00   0.50    6.00    --   78.62  15.00  90.00  106
;
_diffrn_measurement_device 'four-circle diffractometer'
_diffrn_measurement_device_type 'Rigaku XtaLAB Synergy-R'
_diffrn_measurement_method '\w scans'
_diffrn_orient_matrix_type
;
 CrysAlisPro convention (1999,Acta A55,543-557)
;
_diffrn_orient_matrix_UB_11 -0.0698337000
_diffrn_orient_matrix_UB_12 0.0087131000
_diffrn_orient_matrix_UB_13 -0.0257090000
_diffrn_orient_matrix_UB_21 0.0075228000
_diffrn_orient_matrix_UB_22 -0.0727968000
_diffrn_orient_matrix_UB_23 -0.0161752000
_diffrn_orient_matrix_UB_31 -0.0450407000
_diffrn_orient_matrix_UB_32 -0.0256661000
_diffrn_orient_matrix_UB_33 0.0371029000
_diffrn_radiation_monochromator 'multi-layer mirror'
_diffrn_radiation_probe x-ray
_diffrn_radiation_type CuK\a
_diffrn_radiation_wavelength 1.54184
_diffrn_radiation_xray_symbol K-L~2,3~
_diffrn_reflns_av_R_equivalents 0.0538
_diffrn_reflns_av_unetI/netI 0.0468
_diffrn_reflns_Laue_measured_fraction_full 0.999
_diffrn_reflns_Laue_measured_fraction_max 0.999
_diffrn_reflns_limit_h_max 21
_diffrn_reflns_limit_h_min -22
_diffrn_reflns_limit_k_max 23
_diffrn_reflns_limit_k_min -22
_diffrn_reflns_limit_l_max 38
_diffrn_reflns_limit_l_min -35
_diffrn_reflns_number 60453
_diffrn_reflns_point_group_measured_fraction_full 0.999
_diffrn_reflns_point_group_measured_fraction_max 0.999
_diffrn_reflns_theta_full 67.684
_diffrn_reflns_theta_max 68.238
_diffrn_reflns_theta_min 2.749
_diffrn_source 'rotating-anode X-ray tube'
_diffrn_source_type 'PhotonJet-R X-ray Source'
_exptl_absorpt_coefficient_mu 4.245
_exptl_absorpt_correction_T_max 1.000
_exptl_absorpt_correction_T_min 0.631
_exptl_absorpt_correction_type gaussian
_exptl_absorpt_process_details
;
 CrysAlisPro 1.171.43.124a (Rigaku Oxford Diffraction, 2024) Numerical 
 absorption correction based on gaussian integration over a multifaceted 
 crystal model Empirical absorption correction using spherical harmonics, 
 implemented in SCALE3 ABSPACK scaling algorithm.
;
_exptl_crystal_colour orange
_exptl_crystal_density_diffrn 1.180
_exptl_crystal_description plate
_exptl_crystal_F_000 4496
_exptl_crystal_preparation
;
 For data collection the crystal was immersed in a film of perfluoropolyether 
 oil, mounted on a polyimide loop and transferred to stream of cold nitrogen 
 (Oxford Cryostream 800).
;
_exptl_crystal_size_max 0.130
_exptl_crystal_size_mid 0.110
_exptl_crystal_size_min 0.010
_refine_diff_density_max 0.437
_refine_diff_density_min -0.459
_refine_diff_density_rms 0.051
_refine_ls_extinction_method none
_refine_ls_goodness_of_fit_ref 1.032
_refine_ls_hydrogen_treatment constr
_refine_ls_matrix_type full
_refine_ls_number_parameters 760
_refine_ls_number_reflns 10766
_refine_ls_number_restraints 329
_refine_ls_restrained_S_all 1.044
_refine_ls_R_factor_all 0.0945
_refine_ls_R_factor_gt 0.0585
_refine_ls_shift/su_max 0.001
_refine_ls_shift/su_mean 0.000
_refine_ls_structure_factor_coef Fsqd
_refine_ls_weighting_details
;
 w=1/[\s^2^(Fo^2^)+(0.0721P)^2^+8.5819P] where P=(Fo^2^+2Fc^2^)/3
;
_refine_ls_weighting_scheme calc
_refine_ls_wR_factor_gt 0.1415
_refine_ls_wR_factor_ref 0.1595
_reflns_Friedel_coverage 0.000
_reflns_number_gt 7266
_reflns_number_total 10766
_reflns_threshold_expression 'I > 2\s(I)'
_cod_data_source_file d6cc01471b6.cif
_cod_data_source_block AF516b_ViZe_abs
_cod_database_code 7135898
_shelx_shelxl_version_number 2019/1
_shelx_space_group_comment
;
 The symmetry employed for this shelxl refinement is uniquely defined by the 
 following loop, which should always be used as a source of symmetry 
 information in preference to the above space-group names. They are only 
 intended as comments.
;
_shelx_estimated_absorpt_t_min 0.608
_shelx_estimated_absorpt_t_max 0.959

loop_
_space_group_symop_operation_xyz
'x, y, z'
'-x+1/2, -y, z+1/2'
'-x, y+1/2, -z+1/2'
'x+1/2, -y+1/2, -z'
'-x, -y, -z'
'x-1/2, y, -z-1/2'
'x, -y-1/2, z-1/2'
'-x-1/2, y-1/2, z'

loop_
_atom_site_label
_atom_site_type_symbol
_atom_site_fract_x
_atom_site_fract_y
_atom_site_fract_z
_atom_site_U_iso_or_equiv
_atom_site_adp_type
_atom_site_occupancy
_atom_site_site_symmetry_order
_atom_site_calc_flag
_atom_site_refinement_flags_posn
_atom_site_refinement_flags_adp
_atom_site_refinement_flags_occupancy
_atom_site_disorder_assembly
_atom_site_disorder_group
Fe1 Fe 0.62913(3) 0.61967(3) 0.78212(2) 0.04642(17) Uani 1 1 d . . . . .
Fe3 Fe 0.60601(3) 0.56082(3) 0.36891(2) 0.04139(15) Uani 1 1 d . . . . .
N1 N 0.61466(14) 0.54931(14) 0.49020(9) 0.0415(7) Uani 1 1 d . . . . .
H1N H 0.577426 0.567514 0.477308 0.050 Uiso 1 1 calc R U . . .
N2 N 0.61532(14) 0.61474(14) 0.66125(9) 0.0427(7) Uani 1 1 d . . . . .
H2N H 0.616654 0.578481 0.677023 0.051 Uiso 1 1 calc R U . . .
C1 C 0.61808(17) 0.56546(17) 0.53308(11) 0.0410(8) Uani 1 1 d . . . . .
C2 C 0.5873(2) 0.62492(18) 0.54713(12) 0.0493(9) Uani 1 1 d . . . . .
H2 H 0.565595 0.654706 0.527630 0.059 Uiso 1 1 calc R U . . .
C3 C 0.5874(2) 0.64205(18) 0.58877(11) 0.0508(9) Uani 1 1 d . . . . .
H3 H 0.565609 0.683188 0.597329 0.061 Uiso 1 1 calc R U . . .
C4 C 0.61844(17) 0.60060(17) 0.61803(11) 0.0403(8) Uani 1 1 d . . . . .
C5 C 0.64894(18) 0.54041(18) 0.60407(11) 0.0466(9) Uani 1 1 d . . . . .
H5 H 0.670307 0.510523 0.623643 0.056 Uiso 1 1 calc R U . . .
C6 C 0.64880(19) 0.52315(18) 0.56230(11) 0.0466(9) Uani 1 1 d . . . . .
H6 H 0.670040 0.481807 0.553673 0.056 Uiso 1 1 calc R U . . .
C7 C 0.73115(18) 0.47354(16) 0.47834(10) 0.0398(8) Uani 1 1 d . . . . .
C8 C 0.79796(18) 0.50771(17) 0.48024(11) 0.0459(8) Uani 1 1 d . . . . .
C20 C 0.8582(2) 0.6044(2) 0.44250(15) 0.0669(12) Uani 1 1 d . . . . .
H20A H 0.906470 0.594346 0.453580 0.100 Uiso 1 1 calc R U . . .
H20B H 0.854074 0.652869 0.437143 0.100 Uiso 1 1 calc R U . . .
H20C H 0.850866 0.579480 0.416500 0.100 Uiso 1 1 calc R U . . .
C9 C 0.8610(2) 0.47216(19) 0.48912(13) 0.0555(10) Uani 1 1 d . . . . .
H9 H 0.905545 0.496024 0.490441 0.067 Uiso 1 1 calc R U . . .
C10 C 0.8612(2) 0.40342(19) 0.49609(13) 0.0547(10) Uani 1 1 d . . . . .
C11 C 0.7955(2) 0.37026(18) 0.49415(12) 0.0539(10) Uani 1 1 d . . . . .
H11 H 0.794435 0.322955 0.498808 0.065 Uiso 1 1 calc R U . . .
C12 C 0.7308(2) 0.40352(17) 0.48561(11) 0.0460(9) Uani 1 1 d . . . . .
C13 C 0.6602(2) 0.36495(18) 0.48489(13) 0.0584(11) Uani 1 1 d . . . . .
H13 H 0.620057 0.398822 0.483895 0.070 Uiso 1 1 calc R U . . .
C14 C 0.6535(2) 0.3215(2) 0.44695(15) 0.0742(13) Uani 1 1 d . . . . .
H14A H 0.657727 0.349592 0.421979 0.111 Uiso 1 1 calc R U . . .
H14B H 0.606315 0.298880 0.447048 0.111 Uiso 1 1 calc R U . . .
H14C H 0.692157 0.287610 0.447000 0.111 Uiso 1 1 calc R U . . .
C15 C 0.6495(3) 0.3225(2) 0.52426(16) 0.0918(17) Uani 1 1 d . . . . .
H15A H 0.688049 0.288715 0.526155 0.138 Uiso 1 1 calc R U . . .
H15B H 0.602358 0.299862 0.523058 0.138 Uiso 1 1 calc R U . . .
H15C H 0.651205 0.351920 0.548762 0.138 Uiso 1 1 calc R U . . .
C16 C 0.9322(3) 0.3675(2) 0.50503(17) 0.0766(14) Uani 1 1 d . . . . .
H16 H 0.963067 0.400255 0.520700 0.092 Uiso 1 1 calc R U . . .
C17 C 0.9715(2) 0.3520(3) 0.46581(18) 0.0934(17) Uani 1 1 d . . . . .
H17A H 0.941757 0.322192 0.448485 0.140 Uiso 1 1 calc R U . . .
H17B H 1.017401 0.329596 0.472373 0.140 Uiso 1 1 calc R U . . .
H17C H 0.981196 0.393980 0.450712 0.140 Uiso 1 1 calc R U . . .
C18 C 0.9258(3) 0.3067(3) 0.53161(19) 0.110(2) Uani 1 1 d . . . . .
H18A H 0.904386 0.319155 0.558420 0.165 Uiso 1 1 calc R U . . .
H18B H 0.974002 0.287315 0.536180 0.165 Uiso 1 1 calc R U . . .
H18C H 0.894850 0.273370 0.517784 0.165 Uiso 1 1 calc R U . . .
C19 C 0.8014(2) 0.58338(18) 0.47379(15) 0.0596(11) Uani 1 1 d . . . . .
H19 H 0.753339 0.597879 0.462575 0.072 Uiso 1 1 calc R U . . .
C35 C 0.4688(2) 0.6093(3) 0.31768(16) 0.0872(16) Uani 1 1 d . . . . .
H35A H 0.472227 0.570720 0.298732 0.131 Uiso 1 1 calc R U . . .
H35B H 0.451151 0.648787 0.302399 0.131 Uiso 1 1 calc R U . . .
H35C H 0.435132 0.598632 0.340307 0.131 Uiso 1 1 calc R U . . .
C25 C 0.6271(2) 0.46476(18) 0.34947(12) 0.0530(9) Uani 1 1 d . . . . .
H25 H 0.641452 0.452662 0.322089 0.064 Uiso 1 1 calc R U . . .
C26 C 0.67383(19) 0.48165(17) 0.38272(11) 0.0444(8) Uani 1 1 d . . . . .
H26 H 0.725228 0.482328 0.381353 0.053 Uiso 1 1 calc R U . . .
C27 C 0.66614(18) 0.63616(17) 0.34227(11) 0.0448(8) Uani 1 1 d . . . . .
C28 C 0.63335(18) 0.66022(17) 0.37970(11) 0.0441(8) Uani 1 1 d . . . . .
C29 C 0.5571(2) 0.6527(2) 0.37571(12) 0.0549(10) Uani 1 1 d . . . . .
C30 C 0.5423(2) 0.6243(2) 0.33548(13) 0.0582(10) Uani 1 1 d . . . . .
C31 C 0.6100(2) 0.61464(19) 0.31465(12) 0.0506(9) Uani 1 1 d . . . . .
C32 C 0.74540(19) 0.63314(18) 0.33210(13) 0.0545(10) Uani 1 1 d . . . . .
H32A H 0.773693 0.636122 0.357827 0.082 Uiso 1 1 calc R U . . .
H32B H 0.758078 0.670861 0.313790 0.082 Uiso 1 1 calc R U . . .
H32C H 0.756191 0.590457 0.318022 0.082 Uiso 1 1 calc R U . . .
C33 C 0.6712(2) 0.69185(17) 0.41595(11) 0.0502(9) Uani 1 1 d . . . . .
H33A H 0.651183 0.673773 0.441891 0.075 Uiso 1 1 calc R U . . .
H33B H 0.664090 0.740820 0.415180 0.075 Uiso 1 1 calc R U . . .
H33C H 0.723081 0.681684 0.414504 0.075 Uiso 1 1 calc R U . . .
C34 C 0.5008(2) 0.6727(2) 0.40711(15) 0.0761(13) Uani 1 1 d . . . . .
H34A H 0.461892 0.639061 0.407366 0.114 Uiso 1 1 calc R U . . .
H34B H 0.480804 0.716850 0.399717 0.114 Uiso 1 1 calc R U . . .
H34C H 0.523043 0.675129 0.434761 0.114 Uiso 1 1 calc R U . . .
C36 C 0.6192(2) 0.5871(2) 0.27148(12) 0.0647(11) Uani 1 1 d . . . . .
H36A H 0.665542 0.563257 0.269537 0.097 Uiso 1 1 calc R U . . .
H36B H 0.618491 0.624358 0.251422 0.097 Uiso 1 1 calc R U . . .
H36C H 0.579534 0.555847 0.265292 0.097 Uiso 1 1 calc R U . . .
C21 C 0.8125(3) 0.6198(2) 0.51510(19) 0.102(2) Uani 1 1 d . . . . .
H21A H 0.774034 0.606817 0.534534 0.153 Uiso 1 1 calc R U . . .
H21B H 0.810836 0.668667 0.510522 0.153 Uiso 1 1 calc R U . . .
H21C H 0.859663 0.607397 0.526773 0.153 Uiso 1 1 calc R U . . .
C37A C 0.6232(6) 0.7532(4) 0.6669(4) 0.0455(14) Uani 0.549(5) 1 d G U P A 1
C38A C 0.5639(5) 0.7961(4) 0.6637(4) 0.0459(14) Uani 0.549(5) 1 d G U P A 1
C39A C 0.5741(4) 0.8635(4) 0.6534(3) 0.0477(14) Uani 0.549(5) 1 d G U P A 1
H39A H 0.533582 0.892850 0.651212 0.057 Uiso 0.549(5) 1 calc R U P A 1
C40A C 0.6436(4) 0.8881(3) 0.6465(2) 0.0490(13) Uani 0.549(5) 1 d DG U P A 1
C41A C 0.7029(4) 0.8452(4) 0.6497(2) 0.0493(14) Uani 0.549(5) 1 d G U P A 1
H41A H 0.750343 0.861973 0.644960 0.059 Uiso 0.549(5) 1 calc R U P A 1
C42A C 0.6927(5) 0.7777(4) 0.6600(3) 0.0471(14) Uani 0.549(5) 1 d G U P A 1
C43A C 0.7580(6) 0.7352(11) 0.6644(4) 0.076(2) Uani 0.549(5) 1 d D U P A 1
H43A H 0.742172 0.690177 0.675024 0.091 Uiso 0.549(5) 1 calc R U P A 1
C44A C 0.7993(5) 0.7237(6) 0.6237(4) 0.083(2) Uani 0.549(5) 1 d D U P A 1
H44A H 0.765873 0.706917 0.602398 0.125 Uiso 0.549(5) 1 calc R U P A 1
H44B H 0.837825 0.690533 0.628264 0.125 Uiso 0.549(5) 1 calc R U P A 1
H44C H 0.820675 0.766375 0.614362 0.125 Uiso 0.549(5) 1 calc R U P A 1
C45A C 0.8060(5) 0.7681(6) 0.6981(4) 0.083(2) Uani 0.549(5) 1 d D U P A 1
H45A H 0.824218 0.811479 0.687908 0.125 Uiso 0.549(5) 1 calc R U P A 1
H45B H 0.846977 0.738293 0.704340 0.125 Uiso 0.549(5) 1 calc R U P A 1
H45C H 0.777400 0.775270 0.723362 0.125 Uiso 0.549(5) 1 calc R U P A 1
C46A C 0.6524(8) 0.9602(5) 0.6300(4) 0.0906(17) Uani 0.549(5) 1 d D U P A 1
H46A H 0.701874 0.972593 0.619970 0.109 Uiso 0.549(5) 1 calc R U P A 1
C47A C 0.5822(5) 0.9853(4) 0.5995(3) 0.088(2) Uani 0.549(5) 1 d D U P A 1
H47A H 0.595050 1.027414 0.585346 0.133 Uiso 0.549(5) 1 calc R U P A 1
H47B H 0.539182 0.992474 0.616728 0.133 Uiso 0.549(5) 1 calc R U P A 1
H47C H 0.572055 0.950342 0.578689 0.133 Uiso 0.549(5) 1 calc R U P A 1
C48A C 0.6186(6) 1.0079(4) 0.6630(3) 0.091(2) Uani 0.549(5) 1 d D U P A 1
H48A H 0.639609 1.053058 0.660141 0.137 Uiso 0.549(5) 1 calc R U P A 1
H48B H 0.628846 0.990442 0.690944 0.137 Uiso 0.549(5) 1 calc R U P A 1
H48C H 0.566097 1.010326 0.658854 0.137 Uiso 0.549(5) 1 calc R U P A 1
C37B C 0.6188(7) 0.7451(5) 0.6622(5) 0.0450(14) Uani 0.451(5) 1 d G U P A 2
C38B C 0.5574(6) 0.7854(5) 0.6588(5) 0.0453(14) Uani 0.451(5) 1 d G U P A 2
C39B C 0.5634(5) 0.8509(5) 0.6438(3) 0.0478(14) Uani 0.451(5) 1 d G U P A 2
H39B H 0.521459 0.878483 0.641522 0.057 Uiso 0.451(5) 1 calc R U P A 2
C40B C 0.6306(5) 0.8762(4) 0.6322(3) 0.0485(14) Uani 0.451(5) 1 d DG U P A 2
C41B C 0.6920(5) 0.8358(4) 0.6355(3) 0.0479(14) Uani 0.451(5) 1 d G U P A 2
H41B H 0.737952 0.853081 0.627571 0.058 Uiso 0.451(5) 1 calc R U P A 2
C42B C 0.6860(6) 0.7703(5) 0.6505(4) 0.0474(14) Uani 0.451(5) 1 d G U P A 2
C43B C 0.7574(7) 0.7265(14) 0.6548(5) 0.076(2) Uani 0.451(5) 1 d D U P A 2
H43B H 0.744031 0.685075 0.670730 0.092 Uiso 0.451(5) 1 calc R U P A 2
C44B C 0.7784(6) 0.7035(7) 0.6107(4) 0.076(2) Uani 0.451(5) 1 d D U P A 2
H44D H 0.737288 0.680016 0.597866 0.115 Uiso 0.451(5) 1 calc R U P A 2
H44E H 0.819916 0.672826 0.612262 0.115 Uiso 0.451(5) 1 calc R U P A 2
H44F H 0.791215 0.742870 0.593812 0.115 Uiso 0.451(5) 1 calc R U P A 2
C45B C 0.8227(6) 0.7582(7) 0.6770(4) 0.079(2) Uani 0.451(5) 1 d D U P A 2
H45D H 0.845531 0.791531 0.658755 0.118 Uiso 0.451(5) 1 calc R U P A 2
H45E H 0.857845 0.722863 0.683948 0.118 Uiso 0.451(5) 1 calc R U P A 2
H45F H 0.806411 0.780334 0.702645 0.118 Uiso 0.451(5) 1 calc R U P A 2
C46B C 0.6412(11) 0.9493(6) 0.6226(4) 0.0905(18) Uani 0.451(5) 1 d D U P A 2
H46B H 0.589870 0.965278 0.622510 0.109 Uiso 0.451(5) 1 calc R U P A 2
C47B C 0.6722(7) 0.9928(5) 0.6550(4) 0.086(2) Uani 0.451(5) 1 d D U P A 2
H47D H 0.678799 1.038429 0.643924 0.129 Uiso 0.451(5) 1 calc R U P A 2
H47E H 0.719147 0.974649 0.663776 0.129 Uiso 0.451(5) 1 calc R U P A 2
H47F H 0.639286 0.994291 0.678890 0.129 Uiso 0.451(5) 1 calc R U P A 2
C48B C 0.6631(7) 0.9751(5) 0.5915(4) 0.094(2) Uani 0.451(5) 1 d D U P A 2
H48D H 0.706125 0.950871 0.581716 0.141 Uiso 0.451(5) 1 calc R U P A 2
H48E H 0.675759 1.022179 0.597208 0.141 Uiso 0.451(5) 1 calc R U P A 2
H48F H 0.625375 0.973385 0.570085 0.141 Uiso 0.451(5) 1 calc R U P A 2
C49 C 0.48483(18) 0.7653(2) 0.67002(12) 0.0517(9) Uani 1 1 d . . . . .
H49 H 0.489494 0.715233 0.672523 0.062 Uiso 1 1 calc R U . A 1
C50 C 0.4548(2) 0.7923(2) 0.71081(12) 0.0634(11) Uani 1 1 d . . . . .
H50A H 0.487606 0.780216 0.733596 0.095 Uiso 1 1 calc R U . . .
H50B H 0.406966 0.772537 0.715946 0.095 Uiso 1 1 calc R U . . .
H50C H 0.450485 0.841475 0.709172 0.095 Uiso 1 1 calc R U . . .
C51 C 0.4336(2) 0.7805(2) 0.63416(13) 0.0688(12) Uani 1 1 d . . . . .
H51A H 0.428630 0.829458 0.631006 0.103 Uiso 1 1 calc R U . . .
H51B H 0.386085 0.760639 0.639940 0.103 Uiso 1 1 calc R U . . .
H51C H 0.453206 0.761251 0.608433 0.103 Uiso 1 1 calc R U . . .
C52 C 0.58845(18) 0.67070(18) 0.73054(11) 0.0449(8) Uani 1 1 d . . . . .
C53 C 0.6060(2) 0.71677(18) 0.76363(12) 0.0552(10) Uani 1 1 d . . . . .
H53 H 0.639355 0.753078 0.761635 0.066 Uiso 1 1 calc R U . . .
C54 C 0.5657(2) 0.6997(2) 0.79969(13) 0.0641(11) Uani 1 1 d . . . . .
H54 H 0.567902 0.721940 0.825822 0.077 Uiso 1 1 calc R U . . .
C55 C 0.5217(2) 0.6436(2) 0.78987(13) 0.0602(11) Uani 1 1 d . . . . .
H55 H 0.488280 0.622271 0.808101 0.072 Uiso 1 1 calc R U . . .
C56 C 0.53589(18) 0.62475(18) 0.74819(11) 0.0482(9) Uani 1 1 d . . . . .
H56 H 0.514325 0.587778 0.734041 0.058 Uiso 1 1 calc R U . . .
C57 C 0.7336(2) 0.5865(2) 0.77491(12) 0.0555(10) Uani 1 1 d . . . . .
C58 C 0.7233(2) 0.61837(17) 0.81418(12) 0.0531(10) Uani 1 1 d . . . . .
C59 C 0.6697(2) 0.5832(2) 0.83627(13) 0.0615(11) Uani 1 1 d . . . . .
C60 C 0.6456(2) 0.5297(2) 0.81122(16) 0.0637(12) Uani 1 1 d . . . . .
C61 C 0.6845(2) 0.53083(19) 0.77310(13) 0.0595(11) Uani 1 1 d . . . . .
C62 C 0.7881(3) 0.6049(3) 0.74242(16) 0.0986(19) Uani 1 1 d . . . . .
H62A H 0.768483 0.594703 0.714804 0.148 Uiso 1 1 calc R U . . .
H62B H 0.832566 0.578918 0.746890 0.148 Uiso 1 1 calc R U . . .
H62C H 0.798987 0.653213 0.744289 0.148 Uiso 1 1 calc R U . . .
C63 C 0.7650(3) 0.6788(2) 0.82938(18) 0.0953(18) Uani 1 1 d . . . . .
H63A H 0.779767 0.706436 0.805553 0.143 Uiso 1 1 calc R U . . .
H63B H 0.808183 0.663688 0.844504 0.143 Uiso 1 1 calc R U . . .
H63C H 0.734346 0.705609 0.847957 0.143 Uiso 1 1 calc R U . . .
C64 C 0.6429(3) 0.6009(3) 0.87911(15) 0.104(2) Uani 1 1 d . . . . .
H64A H 0.645807 0.649831 0.883092 0.156 Uiso 1 1 calc R U . . .
H64B H 0.673015 0.578252 0.899981 0.156 Uiso 1 1 calc R U . . .
H64C H 0.592523 0.586181 0.882149 0.156 Uiso 1 1 calc R U . . .
C65 C 0.5881(3) 0.4792(3) 0.8229(2) 0.120(2) Uani 1 1 d . . . . .
H65A H 0.556943 0.498394 0.844530 0.181 Uiso 1 1 calc R U . . .
H65B H 0.611159 0.438073 0.833354 0.181 Uiso 1 1 calc R U . . .
H65C H 0.558894 0.468415 0.798318 0.181 Uiso 1 1 calc R U . . .
C66 C 0.6758(3) 0.4808(3) 0.73839(18) 0.108(2) Uani 1 1 d . . . . .
H66A H 0.624728 0.467616 0.736152 0.162 Uiso 1 1 calc R U . . .
H66B H 0.705281 0.440792 0.744202 0.162 Uiso 1 1 calc R U . . .
H66C H 0.691561 0.501246 0.712168 0.162 Uiso 1 1 calc R U . . .
C22 C 0.63123(17) 0.49770(17) 0.41905(11) 0.0419(8) Uani 1 1 d . . . . .
C23 C 0.55738(19) 0.49025(19) 0.40596(12) 0.0526(10) Uani 1 1 d . . . . .
H23 H 0.516088 0.498352 0.422878 0.063 Uiso 1 1 calc R U . . .
C24 C 0.5556(2) 0.4691(2) 0.36412(12) 0.0576(10) Uani 1 1 d . . . . .
H24 H 0.513177 0.459337 0.348481 0.069 Uiso 1 1 calc R U . . .
B1 B 0.6589(2) 0.51000(19) 0.46413(13) 0.0409(9) Uani 1 1 d . . . . .
B2 B 0.6105(2) 0.6755(2) 0.68393(13) 0.0438(9) Uani 1 1 d . . . . .

loop_
_atom_site_aniso_label
_atom_site_aniso_U_11
_atom_site_aniso_U_22
_atom_site_aniso_U_33
_atom_site_aniso_U_23
_atom_site_aniso_U_13
_atom_site_aniso_U_12
Fe1 0.0563(3) 0.0405(3) 0.0425(3) -0.0022(3) -0.0041(3) 0.0035(3)
Fe3 0.0317(2) 0.0519(3) 0.0406(3) -0.0024(3) -0.0004(2) -0.0018(2)
N1 0.0378(15) 0.0478(16) 0.0390(17) -0.0004(13) 0.0021(12) 0.0035(12)
N2 0.0459(16) 0.0463(16) 0.0358(16) 0.0018(13) 0.0005(13) -0.0010(13)
C1 0.0365(17) 0.0472(19) 0.0392(19) 0.0010(16) 0.0075(15) -0.0008(14)
C2 0.056(2) 0.050(2) 0.042(2) 0.0058(18) 0.0020(17) 0.0106(17)
C3 0.064(2) 0.045(2) 0.043(2) -0.0004(17) 0.0071(18) 0.0117(17)
C4 0.0368(17) 0.0445(19) 0.040(2) 0.0006(16) 0.0032(15) -0.0046(14)
C5 0.0468(19) 0.050(2) 0.043(2) 0.0050(17) -0.0019(17) 0.0052(16)
C6 0.052(2) 0.044(2) 0.044(2) -0.0004(17) 0.0029(17) 0.0070(16)
C7 0.0468(19) 0.0381(17) 0.0344(19) -0.0010(15) 0.0055(15) -0.0023(15)
C8 0.0437(19) 0.0415(19) 0.052(2) 0.0055(17) -0.0075(17) -0.0023(15)
C20 0.054(2) 0.060(2) 0.087(3) 0.018(2) -0.005(2) -0.0081(19)
C9 0.049(2) 0.050(2) 0.067(3) 0.000(2) -0.0153(19) -0.0019(17)
C10 0.062(2) 0.048(2) 0.054(3) -0.0005(19) -0.016(2) 0.0103(18)
C11 0.077(3) 0.0344(18) 0.051(2) 0.0019(17) -0.002(2) 0.0072(18)
C12 0.059(2) 0.0369(18) 0.042(2) 0.0001(16) 0.0093(17) -0.0019(16)
C13 0.066(2) 0.0365(19) 0.073(3) -0.0048(19) 0.022(2) -0.0085(17)
C14 0.073(3) 0.057(2) 0.092(4) -0.015(2) 0.016(3) -0.024(2)
C15 0.121(4) 0.053(3) 0.102(4) 0.001(3) 0.056(3) -0.016(3)
C16 0.073(3) 0.064(3) 0.093(4) 0.001(3) -0.032(3) 0.017(2)
C17 0.049(3) 0.104(4) 0.127(5) 0.019(4) -0.013(3) 0.023(3)
C18 0.115(4) 0.101(4) 0.114(5) 0.033(4) -0.026(4) 0.041(4)
C19 0.041(2) 0.0378(19) 0.100(3) 0.012(2) -0.005(2) -0.0070(16)
C35 0.050(2) 0.122(4) 0.089(4) -0.008(3) -0.023(2) 0.013(3)
C25 0.067(2) 0.047(2) 0.044(2) -0.0080(18) 0.0046(19) -0.0077(18)
C26 0.0463(19) 0.0435(19) 0.043(2) -0.0016(16) 0.0030(16) 0.0004(15)
C27 0.0415(18) 0.0457(19) 0.047(2) 0.0048(17) 0.0038(16) 0.0056(15)
C28 0.0443(18) 0.0430(19) 0.045(2) 0.0029(16) -0.0029(16) 0.0088(15)
C29 0.046(2) 0.062(2) 0.057(3) 0.000(2) 0.0001(18) 0.0172(18)
C30 0.045(2) 0.070(3) 0.060(3) -0.001(2) -0.0075(19) 0.0111(19)
C31 0.051(2) 0.057(2) 0.044(2) 0.0007(18) -0.0037(17) 0.0068(18)
C32 0.049(2) 0.047(2) 0.067(3) 0.0024(19) 0.0130(19) -0.0032(16)
C33 0.062(2) 0.0399(19) 0.049(2) -0.0009(17) -0.0067(18) 0.0028(17)
C34 0.057(2) 0.090(3) 0.081(3) -0.013(3) 0.012(2) 0.024(2)
C36 0.086(3) 0.070(3) 0.038(2) 0.002(2) -0.001(2) 0.005(2)
C21 0.127(5) 0.043(2) 0.137(5) -0.018(3) 0.050(4) -0.026(3)
C37A 0.042(2) 0.046(2) 0.048(3) -0.002(2) -0.001(2) -0.0085(17)
C38A 0.044(2) 0.044(2) 0.049(3) -0.003(2) 0.001(2) -0.0086(18)
C39A 0.047(2) 0.045(2) 0.051(3) -0.003(2) -0.001(2) -0.0088(18)
C40A 0.048(2) 0.047(2) 0.053(3) -0.002(2) 0.000(2) -0.0133(18)
C41A 0.045(2) 0.050(2) 0.053(3) -0.003(2) -0.002(2) -0.0125(18)
C42A 0.043(2) 0.048(2) 0.051(3) -0.003(2) -0.003(2) -0.0113(18)
C43A 0.040(2) 0.078(4) 0.110(6) 0.021(4) 0.006(3) -0.006(2)
C44A 0.047(3) 0.088(5) 0.115(6) 0.017(4) 0.010(3) 0.000(3)
C45A 0.045(3) 0.086(4) 0.118(6) 0.017(5) -0.001(3) -0.012(3)
C46A 0.097(4) 0.056(3) 0.119(4) 0.017(3) 0.021(3) -0.015(3)
C47A 0.099(4) 0.057(3) 0.109(5) 0.026(3) 0.010(4) -0.007(3)
C48A 0.107(5) 0.058(3) 0.110(5) 0.011(3) 0.013(4) -0.020(4)
C37B 0.042(2) 0.044(2) 0.049(3) -0.003(2) -0.001(2) -0.0097(18)
C38B 0.044(2) 0.043(2) 0.049(3) -0.003(2) -0.001(2) -0.0093(18)
C39B 0.047(2) 0.045(2) 0.051(3) -0.004(2) -0.001(2) -0.0093(19)
C40B 0.047(2) 0.047(2) 0.051(3) -0.003(2) -0.002(2) -0.0121(19)
C41B 0.044(2) 0.049(2) 0.051(3) -0.003(2) -0.004(2) -0.0134(18)
C42B 0.043(2) 0.048(2) 0.051(3) -0.003(2) -0.002(2) -0.0111(18)
C43B 0.039(2) 0.079(4) 0.111(6) 0.020(4) 0.006(3) -0.006(2)
C44B 0.037(4) 0.079(5) 0.113(6) 0.014(5) 0.010(4) -0.003(3)
C45B 0.040(3) 0.084(4) 0.113(6) 0.017(5) 0.009(3) -0.008(3)
C46B 0.098(4) 0.056(3) 0.117(4) 0.015(3) 0.018(3) -0.014(3)
C47B 0.096(5) 0.056(4) 0.107(5) 0.013(4) 0.019(4) -0.014(4)
C48B 0.104(5) 0.064(4) 0.114(5) 0.014(4) 0.013(4) -0.014(4)
C49 0.0401(18) 0.061(2) 0.054(2) 0.0066(19) 0.0058(17) 0.0008(17)
C50 0.050(2) 0.084(3) 0.056(3) 0.007(2) 0.0057(19) 0.003(2)
C51 0.055(2) 0.088(3) 0.064(3) 0.008(2) 0.001(2) 0.004(2)
C52 0.0446(19) 0.0462(19) 0.044(2) 0.0017(17) -0.0057(16) -0.0009(15)
C53 0.072(2) 0.040(2) 0.053(2) -0.0013(18) -0.015(2) 0.0085(18)
C54 0.081(3) 0.061(3) 0.050(3) -0.009(2) -0.003(2) 0.025(2)
C55 0.059(2) 0.071(3) 0.051(3) 0.008(2) 0.012(2) 0.011(2)
C56 0.0470(19) 0.056(2) 0.042(2) 0.0013(18) 0.0009(17) -0.0009(17)
C57 0.057(2) 0.059(2) 0.050(2) 0.006(2) -0.0018(19) 0.0093(19)
C58 0.070(2) 0.0382(19) 0.051(2) -0.0052(18) -0.021(2) 0.0050(18)
C59 0.078(3) 0.058(2) 0.048(2) 0.011(2) -0.001(2) 0.019(2)
C60 0.057(2) 0.043(2) 0.091(3) 0.009(2) -0.001(2) 0.0032(18)
C61 0.066(2) 0.046(2) 0.067(3) -0.018(2) -0.020(2) 0.0149(19)
C62 0.070(3) 0.146(5) 0.080(4) 0.045(4) 0.016(3) 0.038(3)
C63 0.111(4) 0.048(2) 0.127(5) -0.017(3) -0.058(4) 0.004(3)
C64 0.140(5) 0.118(4) 0.054(3) 0.025(3) 0.018(3) 0.067(4)
C65 0.075(3) 0.062(3) 0.224(8) 0.052(4) 0.008(4) 0.000(3)
C66 0.118(4) 0.088(4) 0.118(5) -0.059(3) -0.065(4) 0.049(3)
C22 0.0395(17) 0.0428(18) 0.043(2) 0.0018(16) 0.0044(15) -0.0055(15)
C23 0.0400(18) 0.068(2) 0.050(2) 0.002(2) 0.0030(17) -0.0140(17)
C24 0.058(2) 0.064(2) 0.050(2) -0.007(2) -0.0080(19) -0.024(2)
B1 0.042(2) 0.0380(19) 0.043(2) 0.0044(18) 0.0048(18) -0.0083(16)
B2 0.0338(19) 0.050(2) 0.048(2) 0.003(2) -0.0035(18) -0.0025(17)

loop_
_atom_type_symbol
_atom_type_description
_atom_type_scat_dispersion_real
_atom_type_scat_dispersion_imag
_atom_type_scat_source
C C 0.0181 0.0091 'International Tables Vol C Tables 4.2.6.8 and 6.1.1.4'
H H 0.0000 0.0000 'International Tables Vol C Tables 4.2.6.8 and 6.1.1.4'
B B 0.0090 0.0039 'International Tables Vol C Tables 4.2.6.8 and 6.1.1.4'
Fe Fe -1.1336 3.1974 'International Tables Vol C Tables 4.2.6.8 and 6.1.1.4'
N N 0.0311 0.0180 'International Tables Vol C Tables 4.2.6.8 and 6.1.1.4'

loop_
_exptl_crystal_face_index_h
_exptl_crystal_face_index_k
_exptl_crystal_face_index_l
_exptl_crystal_face_perp_dist
0 0 1 0.0055
0 0 -1 0.0075
2 -1 -2 0.0409
1 2 1 0.0464
-1 -2 2 0.0514
0 -1 2 0.0402
-1 1 2 0.0561
-1 -1 2 0.0376
1 2 -2 0.0395
-2 1 -1 0.0722

loop_
_geom_angle_atom_site_label_1
_geom_angle_atom_site_label_2
_geom_angle_atom_site_label_3
_geom_angle
_geom_angle_site_symmetry_1
_geom_angle_site_symmetry_3
_geom_angle_publ_flag
C58 Fe1 C59 40.58(16) . . ?
C58 Fe1 C60 68.07(16) . . ?
C59 Fe1 C60 40.39(17) . . ?
C58 Fe1 C56 177.30(16) . . ?
C59 Fe1 C56 141.97(17) . . ?
C60 Fe1 C56 114.49(16) . . ?
C58 Fe1 C57 40.94(15) . . ?
C59 Fe1 C57 68.62(16) . . ?
C60 Fe1 C57 68.35(16) . . ?
C56 Fe1 C57 138.49(16) . . ?
C58 Fe1 C54 111.15(17) . . ?
C59 Fe1 C54 104.51(17) . . ?
C60 Fe1 C54 129.49(19) . . ?
C56 Fe1 C54 68.11(16) . . ?
C57 Fe1 C54 144.69(18) . . ?
C58 Fe1 C55 140.48(17) . . ?
C59 Fe1 C55 109.55(17) . . ?
C60 Fe1 C55 106.90(17) . . ?
C56 Fe1 C55 40.45(15) . . ?
C57 Fe1 C55 174.67(17) . . ?
C54 Fe1 C55 40.22(17) . . ?
C58 Fe1 C61 68.52(15) . . ?
C59 Fe1 C61 68.40(16) . . ?
C60 Fe1 C61 40.59(17) . . ?
C56 Fe1 C61 112.70(15) . . ?
C57 Fe1 C61 40.76(16) . . ?
C54 Fe1 C61 169.97(19) . . ?
C55 Fe1 C61 133.98(18) . . ?
C58 Fe1 C53 109.74(15) . . ?
C59 Fe1 C53 131.14(16) . . ?
C60 Fe1 C53 169.11(18) . . ?
C56 Fe1 C53 67.94(15) . . ?
C57 Fe1 C53 117.53(17) . . ?
C54 Fe1 C53 40.37(16) . . ?
C55 Fe1 C53 67.57(17) . . ?
C61 Fe1 C53 149.65(18) . . ?
C58 Fe1 C52 136.25(15) . . ?
C59 Fe1 C52 171.78(16) . . ?
C60 Fe1 C52 147.66(17) . . ?
C56 Fe1 C52 41.08(13) . . ?
C57 Fe1 C52 113.88(15) . . ?
C54 Fe1 C52 68.75(15) . . ?
C55 Fe1 C52 68.66(15) . . ?
C61 Fe1 C52 118.88(16) . . ?
C53 Fe1 C52 40.65(14) . . ?
C30 Fe3 C25 121.78(17) . . ?
C30 Fe3 C23 118.58(16) . . ?
C25 Fe3 C23 67.89(16) . . ?
C30 Fe3 C29 41.26(15) . . ?
C25 Fe3 C29 161.38(16) . . ?
C23 Fe3 C29 110.68(16) . . ?
C30 Fe3 C31 41.08(15) . . ?
C25 Fe3 C31 102.64(16) . . ?
C23 Fe3 C31 150.36(15) . . ?
C29 Fe3 C31 69.05(15) . . ?
C30 Fe3 C27 68.92(15) . . ?
C25 Fe3 C27 116.69(15) . . ?
C23 Fe3 C27 168.57(15) . . ?
C29 Fe3 C27 68.57(15) . . ?
C31 Fe3 C27 40.88(14) . . ?
C30 Fe3 C24 104.34(17) . . ?
C25 Fe3 C24 40.13(15) . . ?
C23 Fe3 C24 40.28(14) . . ?
C29 Fe3 C24 126.72(17) . . ?
C31 Fe3 C24 114.54(16) . . ?
C27 Fe3 C24 149.55(15) . . ?
C30 Fe3 C26 160.09(16) . . ?
C25 Fe3 C26 40.37(14) . . ?
C23 Fe3 C26 67.62(14) . . ?
C29 Fe3 C26 157.80(15) . . ?
C31 Fe3 C26 124.08(14) . . ?
C27 Fe3 C26 108.48(14) . . ?
C24 Fe3 C26 67.37(15) . . ?
C30 Fe3 C28 68.80(15) . . ?
C25 Fe3 C28 153.60(15) . . ?
C23 Fe3 C28 131.51(15) . . ?
C29 Fe3 C28 40.49(14) . . ?
C31 Fe3 C28 68.68(15) . . ?
C27 Fe3 C28 40.66(14) . . ?
C24 Fe3 C28 166.27(15) . . ?
C26 Fe3 C28 122.94(14) . . ?
C30 Fe3 C22 155.12(15) . . ?
C25 Fe3 C22 68.63(15) . . ?
C23 Fe3 C22 40.54(13) . . ?
C29 Fe3 C22 123.27(15) . . ?
C31 Fe3 C22 163.80(14) . . ?
C27 Fe3 C22 129.59(13) . . ?
C24 Fe3 C22 68.17(14) . . ?
C26 Fe3 C22 40.70(13) . . ?
C28 Fe3 C22 112.78(13) . . ?
B1 N1 C1 132.8(3) . . ?
B1 N1 H1N 113.6 . . ?
C1 N1 H1N 113.6 . . ?
B2 N2 C4 132.6(3) . . ?
B2 N2 H2N 113.7 . . ?
C4 N2 H2N 113.7 . . ?
C6 C1 C2 117.6(3) . . ?
C6 C1 N1 122.9(3) . . ?
C2 C1 N1 119.5(3) . . ?
C3 C2 C1 121.7(3) . . ?
C3 C2 H2 119.2 . . ?
C1 C2 H2 119.2 . . ?
C4 C3 C2 121.1(3) . . ?
C4 C3 H3 119.4 . . ?
C2 C3 H3 119.4 . . ?
C3 C4 C5 117.4(3) . . ?
C3 C4 N2 122.4(3) . . ?
C5 C4 N2 120.1(3) . . ?
C6 C5 C4 121.5(3) . . ?
C6 C5 H5 119.2 . . ?
C4 C5 H5 119.2 . . ?
C1 C6 C5 120.7(3) . . ?
C1 C6 H6 119.7 . . ?
C5 C6 H6 119.7 . . ?
C12 C7 C8 118.1(3) . . ?
C12 C7 B1 119.6(3) . . ?
C8 C7 B1 122.0(3) . . ?
C9 C8 C7 119.9(3) . . ?
C9 C8 C19 119.7(3) . . ?
C7 C8 C19 120.4(3) . . ?
C19 C20 H20A 109.5 . . ?
C19 C20 H20B 109.5 . . ?
H20A C20 H20B 109.5 . . ?
C19 C20 H20C 109.5 . . ?
H20A C20 H20C 109.5 . . ?
H20B C20 H20C 109.5 . . ?
C10 C9 C8 122.5(4) . . ?
C10 C9 H9 118.8 . . ?
C8 C9 H9 118.8 . . ?
C9 C10 C11 117.3(3) . . ?
C9 C10 C16 119.8(4) . . ?
C11 C10 C16 122.9(4) . . ?
C10 C11 C12 122.5(3) . . ?
C10 C11 H11 118.8 . . ?
C12 C11 H11 118.8 . . ?
C11 C12 C7 119.8(3) . . ?
C11 C12 C13 120.2(3) . . ?
C7 C12 C13 120.0(3) . . ?
C14 C13 C12 112.0(3) . . ?
C14 C13 C15 110.3(3) . . ?
C12 C13 C15 112.1(4) . . ?
C14 C13 H13 107.4 . . ?
C12 C13 H13 107.4 . . ?
C15 C13 H13 107.4 . . ?
C13 C14 H14A 109.5 . . ?
C13 C14 H14B 109.5 . . ?
H14A C14 H14B 109.5 . . ?
C13 C14 H14C 109.5 . . ?
H14A C14 H14C 109.5 . . ?
H14B C14 H14C 109.5 . . ?
C13 C15 H15A 109.5 . . ?
C13 C15 H15B 109.5 . . ?
H15A C15 H15B 109.5 . . ?
C13 C15 H15C 109.5 . . ?
H15A C15 H15C 109.5 . . ?
H15B C15 H15C 109.5 . . ?
C18 C16 C17 111.0(4) . . ?
C18 C16 C10 115.0(4) . . ?
C17 C16 C10 110.9(4) . . ?
C18 C16 H16 106.4 . . ?
C17 C16 H16 106.4 . . ?
C10 C16 H16 106.4 . . ?
C16 C17 H17A 109.5 . . ?
C16 C17 H17B 109.5 . . ?
H17A C17 H17B 109.5 . . ?
C16 C17 H17C 109.5 . . ?
H17A C17 H17C 109.5 . . ?
H17B C17 H17C 109.5 . . ?
C16 C18 H18A 109.5 . . ?
C16 C18 H18B 109.5 . . ?
H18A C18 H18B 109.5 . . ?
C16 C18 H18C 109.5 . . ?
H18A C18 H18C 109.5 . . ?
H18B C18 H18C 109.5 . . ?
C20 C19 C8 113.1(3) . . ?
C20 C19 C21 110.9(3) . . ?
C8 C19 C21 110.8(4) . . ?
C20 C19 H19 107.3 . . ?
C8 C19 H19 107.3 . . ?
C21 C19 H19 107.3 . . ?
C30 C35 H35A 109.5 . . ?
C30 C35 H35B 109.5 . . ?
H35A C35 H35B 109.5 . . ?
C30 C35 H35C 109.5 . . ?
H35A C35 H35C 109.5 . . ?
H35B C35 H35C 109.5 . . ?
C24 C25 C26 107.8(3) . . ?
C24 C25 Fe3 70.2(2) . . ?
C26 C25 Fe3 70.4(2) . . ?
C24 C25 H25 126.1 . . ?
C26 C25 H25 126.1 . . ?
Fe3 C25 H25 124.9 . . ?
C25 C26 C22 109.3(3) . . ?
C25 C26 Fe3 69.3(2) . . ?
C22 C26 Fe3 71.02(19) . . ?
C25 C26 H26 125.3 . . ?
C22 C26 H26 125.3 . . ?
Fe3 C26 H26 126.0 . . ?
C28 C27 C31 108.4(3) . . ?
C28 C27 C32 127.6(3) . . ?
C31 C27 C32 124.0(3) . . ?
C28 C27 Fe3 70.2(2) . . ?
C31 C27 Fe3 69.5(2) . . ?
C32 C27 Fe3 126.2(2) . . ?
C29 C28 C27 108.0(3) . . ?
C29 C28 C33 125.2(3) . . ?
C27 C28 C33 126.7(3) . . ?
C29 C28 Fe3 69.1(2) . . ?
C27 C28 Fe3 69.1(2) . . ?
C33 C28 Fe3 130.2(2) . . ?
C28 C29 C30 108.0(3) . . ?
C28 C29 C34 126.6(4) . . ?
C30 C29 C34 125.3(4) . . ?
C28 C29 Fe3 70.5(2) . . ?
C30 C29 Fe3 68.8(2) . . ?
C34 C29 Fe3 127.8(3) . . ?
C31 C30 C29 108.0(3) . . ?
C31 C30 C35 125.7(4) . . ?
C29 C30 C35 126.3(4) . . ?
C31 C30 Fe3 70.1(2) . . ?
C29 C30 Fe3 69.9(2) . . ?
C35 C30 Fe3 127.0(3) . . ?
C27 C31 C30 107.6(3) . . ?
C27 C31 C36 126.9(3) . . ?
C30 C31 C36 125.5(4) . . ?
C27 C31 Fe3 69.7(2) . . ?
C30 C31 Fe3 68.9(2) . . ?
C36 C31 Fe3 127.1(3) . . ?
C27 C32 H32A 109.5 . . ?
C27 C32 H32B 109.5 . . ?
H32A C32 H32B 109.5 . . ?
C27 C32 H32C 109.5 . . ?
H32A C32 H32C 109.5 . . ?
H32B C32 H32C 109.5 . . ?
C28 C33 H33A 109.5 . . ?
C28 C33 H33B 109.5 . . ?
H33A C33 H33B 109.5 . . ?
C28 C33 H33C 109.5 . . ?
H33A C33 H33C 109.5 . . ?
H33B C33 H33C 109.5 . . ?
C29 C34 H34A 109.5 . . ?
C29 C34 H34B 109.5 . . ?
H34A C34 H34B 109.5 . . ?
C29 C34 H34C 109.5 . . ?
H34A C34 H34C 109.5 . . ?
H34B C34 H34C 109.5 . . ?
C31 C36 H36A 109.5 . . ?
C31 C36 H36B 109.5 . . ?
H36A C36 H36B 109.5 . . ?
C31 C36 H36C 109.5 . . ?
H36A C36 H36C 109.5 . . ?
H36B C36 H36C 109.5 . . ?
C19 C21 H21A 109.5 . . ?
C19 C21 H21B 109.5 . . ?
H21A C21 H21B 109.5 . . ?
C19 C21 H21C 109.5 . . ?
H21A C21 H21C 109.5 . . ?
H21B C21 H21C 109.5 . . ?
C38A C37A C42A 120.0 . . ?
C38A C37A B2 119.0(6) . . ?
C42A C37A B2 120.7(6) . . ?
C39A C38A C37A 120.0 . . ?
C39A C38A C49 121.5(5) . . ?
C37A C38A C49 118.5(5) . . ?
C38A C39A C40A 120.0 . . ?
C38A C39A H39A 120.0 . . ?
C40A C39A H39A 120.0 . . ?
C41A C40A C39A 120.0 . . ?
C41A C40A C46A 120.9(7) . . ?
C39A C40A C46A 118.7(6) . . ?
C40A C41A C42A 120.0 . . ?
C40A C41A H41A 120.0 . . ?
C42A C41A H41A 120.0 . . ?
C41A C42A C37A 120.0 . . ?
C41A C42A C43A 117.5(8) . . ?
C37A C42A C43A 122.5(8) . . ?
C42A C43A C44A 114.2(13) . . ?
C42A C43A C45A 107.2(11) . . ?
C44A C43A C45A 112.1(7) . . ?
C42A C43A H43A 107.7 . . ?
C44A C43A H43A 107.7 . . ?
C45A C43A H43A 107.7 . . ?
C43A C44A H44A 109.5 . . ?
C43A C44A H44B 109.5 . . ?
H44A C44A H44B 109.5 . . ?
C43A C44A H44C 109.5 . . ?
H44A C44A H44C 109.5 . . ?
H44B C44A H44C 109.5 . . ?
C43A C45A H45A 109.5 . . ?
C43A C45A H45B 109.5 . . ?
H45A C45A H45B 109.5 . . ?
C43A C45A H45C 109.5 . . ?
H45A C45A H45C 109.5 . . ?
H45B C45A H45C 109.5 . . ?
C40A C46A C48A 106.9(9) . . ?
C40A C46A C47A 113.1(8) . . ?
C48A C46A C47A 84.9(9) . . ?
C40A C46A H46A 116.0 . . ?
C48A C46A H46A 116.0 . . ?
C47A C46A H46A 116.0 . . ?
C46A C47A H47A 109.5 . . ?
C46A C47A H47B 109.5 . . ?
H47A C47A H47B 109.5 . . ?
C46A C47A H47C 109.5 . . ?
H47A C47A H47C 109.5 . . ?
H47B C47A H47C 109.5 . . ?
C46A C48A H48A 109.5 . . ?
C46A C48A H48B 109.5 . . ?
H48A C48A H48B 109.5 . . ?
C46A C48A H48C 109.5 . . ?
H48A C48A H48C 109.5 . . ?
H48B C48A H48C 109.5 . . ?
C38B C37B C42B 120.0 . . ?
C38B C37B B2 117.7(7) . . ?
C42B C37B B2 121.9(7) . . ?
C39B C38B C37B 120.0 . . ?
C39B C38B C49 114.7(7) . . ?
C37B C38B C49 125.3(7) . . ?
C38B C39B C40B 120.0 . . ?
C38B C39B H39B 120.0 . . ?
C40B C39B H39B 120.0 . . ?
C41B C40B C39B 120.0 . . ?
C41B C40B C46B 117.8(9) . . ?
C39B C40B C46B 121.4(9) . . ?
C40B C41B C42B 120.0 . . ?
C40B C41B H41B 120.0 . . ?
C42B C41B H41B 120.0 . . ?
C41B C42B C37B 120.0 . . ?
C41B C42B C43B 118.5(10) . . ?
C37B C42B C43B 121.5(10) . . ?
C45B C43B C44B 110.7(8) . . ?
C45B C43B C42B 118.0(15) . . ?
C44B C43B C42B 107.1(13) . . ?
C45B C43B H43B 106.9 . . ?
C44B C43B H43B 106.9 . . ?
C42B C43B H43B 106.9 . . ?
C43B C44B H44D 109.5 . . ?
C43B C44B H44E 109.5 . . ?
H44D C44B H44E 109.5 . . ?
C43B C44B H44F 109.5 . . ?
H44D C44B H44F 109.5 . . ?
H44E C44B H44F 109.5 . . ?
C43B C45B H45D 109.5 . . ?
C43B C45B H45E 109.5 . . ?
H45D C45B H45E 109.5 . . ?
C43B C45B H45F 109.5 . . ?
H45D C45B H45F 109.5 . . ?
H45E C45B H45F 109.5 . . ?
C48B C46B C47B 102.2(12) . . ?
C48B C46B C40B 129.3(14) . . ?
C47B C46B C40B 118.3(10) . . ?
C48B C46B H46B 100.6 . . ?
C47B C46B H46B 100.6 . . ?
C40B C46B H46B 100.6 . . ?
C46B C47B H47D 109.5 . . ?
C46B C47B H47E 109.5 . . ?
H47D C47B H47E 109.5 . . ?
C46B C47B H47F 109.5 . . ?
H47D C47B H47F 109.5 . . ?
H47E C47B H47F 109.5 . . ?
C46B C48B H48D 109.5 . . ?
C46B C48B H48E 109.5 . . ?
H48D C48B H48E 109.5 . . ?
C46B C48B H48F 109.5 . . ?
H48D C48B H48F 109.5 . . ?
H48E C48B H48F 109.5 . . ?
C38B C49 C50 117.1(7) . . ?
C38B C49 C51 109.5(6) . . ?
C50 C49 C51 110.9(3) . . ?
C50 C49 C38A 108.0(5) . . ?
C51 C49 C38A 113.3(5) . . ?
C50 C49 H49 108.1 . . ?
C51 C49 H49 108.1 . . ?
C38A C49 H49 108.1 . . ?
C49 C50 H50A 109.5 . . ?
C49 C50 H50B 109.5 . . ?
H50A C50 H50B 109.5 . . ?
C49 C50 H50C 109.5 . . ?
H50A C50 H50C 109.5 . . ?
H50B C50 H50C 109.5 . . ?
C49 C51 H51A 109.5 . . ?
C49 C51 H51B 109.5 . . ?
H51A C51 H51B 109.5 . . ?
C49 C51 H51C 109.5 . . ?
H51A C51 H51C 109.5 . . ?
H51B C51 H51C 109.5 . . ?
C53 C52 C56 105.1(3) . . ?
C53 C52 B2 127.9(3) . . ?
C56 C52 B2 126.3(3) . . ?
C53 C52 Fe1 68.8(2) . . ?
C56 C52 Fe1 67.9(2) . . ?
B2 C52 Fe1 134.6(2) . . ?
C54 C53 C52 109.5(4) . . ?
C54 C53 Fe1 69.5(2) . . ?
C52 C53 Fe1 70.5(2) . . ?
C54 C53 H53 125.2 . . ?
C52 C53 H53 125.2 . . ?
Fe1 C53 H53 126.4 . . ?
C55 C54 C53 107.9(4) . . ?
C55 C54 Fe1 70.0(2) . . ?
C53 C54 Fe1 70.2(2) . . ?
C55 C54 H54 126.1 . . ?
C53 C54 H54 126.1 . . ?
Fe1 C54 H54 125.3 . . ?
C54 C55 C56 108.2(4) . . ?
C54 C55 Fe1 69.7(2) . . ?
C56 C55 Fe1 69.2(2) . . ?
C54 C55 H55 125.9 . . ?
C56 C55 H55 125.9 . . ?
Fe1 C55 H55 126.7 . . ?
C55 C56 C52 109.2(3) . . ?
C55 C56 Fe1 70.3(2) . . ?
C52 C56 Fe1 71.0(2) . . ?
C55 C56 H56 125.4 . . ?
C52 C56 H56 125.4 . . ?
Fe1 C56 H56 124.8 . . ?
C58 C57 C61 107.1(4) . . ?
C58 C57 C62 126.9(4) . . ?
C61 C57 C62 125.9(4) . . ?
C58 C57 Fe1 68.5(2) . . ?
C61 C57 Fe1 69.9(2) . . ?
C62 C57 Fe1 129.3(3) . . ?
C59 C58 C57 108.7(3) . . ?
C59 C58 C63 126.3(4) . . ?
C57 C58 C63 124.9(4) . . ?
C59 C58 Fe1 70.0(2) . . ?
C57 C58 Fe1 70.6(2) . . ?
C63 C58 Fe1 126.5(3) . . ?
C60 C59 C58 108.0(4) . . ?
C60 C59 C64 126.7(5) . . ?
C58 C59 C64 125.3(5) . . ?
C60 C59 Fe1 70.2(2) . . ?
C58 C59 Fe1 69.4(2) . . ?
C64 C59 Fe1 125.5(3) . . ?
C59 C60 C61 108.8(4) . . ?
C59 C60 C65 125.6(5) . . ?
C61 C60 C65 125.5(5) . . ?
C59 C60 Fe1 69.5(2) . . ?
C61 C60 Fe1 70.4(2) . . ?
C65 C60 Fe1 126.2(3) . . ?
C60 C61 C57 107.3(3) . . ?
C60 C61 C66 125.2(5) . . ?
C57 C61 C66 127.5(5) . . ?
C60 C61 Fe1 69.0(2) . . ?
C57 C61 Fe1 69.3(2) . . ?
C66 C61 Fe1 128.1(3) . . ?
C57 C62 H62A 109.5 . . ?
C57 C62 H62B 109.5 . . ?
H62A C62 H62B 109.5 . . ?
C57 C62 H62C 109.5 . . ?
H62A C62 H62C 109.5 . . ?
H62B C62 H62C 109.5 . . ?
C58 C63 H63A 109.5 . . ?
C58 C63 H63B 109.5 . . ?
H63A C63 H63B 109.5 . . ?
C58 C63 H63C 109.5 . . ?
H63A C63 H63C 109.5 . . ?
H63B C63 H63C 109.5 . . ?
C59 C64 H64A 109.5 . . ?
C59 C64 H64B 109.5 . . ?
H64A C64 H64B 109.5 . . ?
C59 C64 H64C 109.5 . . ?
H64A C64 H64C 109.5 . . ?
H64B C64 H64C 109.5 . . ?
C60 C65 H65A 109.5 . . ?
C60 C65 H65B 109.5 . . ?
H65A C65 H65B 109.5 . . ?
C60 C65 H65C 109.5 . . ?
H65A C65 H65C 109.5 . . ?
H65B C65 H65C 109.5 . . ?
C61 C66 H66A 109.5 . . ?
C61 C66 H66B 109.5 . . ?
H66A C66 H66B 109.5 . . ?
C61 C66 H66C 109.5 . . ?
H66A C66 H66C 109.5 . . ?
H66B C66 H66C 109.5 . . ?
C23 C22 C26 104.9(3) . . ?
C23 C22 B1 126.9(3) . . ?
C26 C22 B1 127.6(3) . . ?
C23 C22 Fe3 67.9(2) . . ?
C26 C22 Fe3 68.28(19) . . ?
B1 C22 Fe3 134.2(2) . . ?
C24 C23 C22 109.4(3) . . ?
C24 C23 Fe3 70.0(2) . . ?
C22 C23 Fe3 71.53(19) . . ?
C24 C23 H23 125.3 . . ?
C22 C23 H23 125.3 . . ?
Fe3 C23 H23 124.7 . . ?
C25 C24 C23 108.4(3) . . ?
C25 C24 Fe3 69.6(2) . . ?
C23 C24 Fe3 69.7(2) . . ?
C25 C24 H24 125.8 . . ?
C23 C24 H24 125.8 . . ?
Fe3 C24 H24 126.5 . . ?
N1 B1 C22 116.9(3) . . ?
N1 B1 C7 124.7(3) . . ?
C22 B1 C7 118.2(3) . . ?
N2 B2 C37B 121.3(7) . . ?
N2 B2 C52 117.5(3) . . ?
C37B B2 C52 120.8(7) . . ?
N2 B2 C37A 128.1(6) . . ?
C52 B2 C37A 114.4(5) . . ?

loop_
_geom_bond_atom_site_label_1
_geom_bond_atom_site_label_2
_geom_bond_distance
_geom_bond_site_symmetry_2
_geom_bond_publ_flag
Fe1 C58 2.021(4) . ?
Fe1 C59 2.028(4) . ?
Fe1 C60 2.037(4) . ?
Fe1 C56 2.040(4) . ?
Fe1 C57 2.050(4) . ?
Fe1 C54 2.051(4) . ?
Fe1 C55 2.055(4) . ?
Fe1 C61 2.057(4) . ?
Fe1 C53 2.060(4) . ?
Fe1 C52 2.082(3) . ?
Fe3 C30 2.030(4) . ?
Fe3 C25 2.042(4) . ?
Fe3 C23 2.045(4) . ?
Fe3 C29 2.045(4) . ?
Fe3 C31 2.046(4) . ?
Fe3 C27 2.049(3) . ?
Fe3 C24 2.049(4) . ?
Fe3 C26 2.056(3) . ?
Fe3 C28 2.064(4) . ?
Fe3 C22 2.093(3) . ?
N1 B1 1.405(5) . ?
N1 C1 1.416(4) . ?
N1 H1N 0.8800 . ?
N2 B2 1.411(5) . ?
N2 C4 1.418(4) . ?
N2 H2N 0.8800 . ?
C1 C6 1.381(5) . ?
C1 C2 1.384(5) . ?
C2 C3 1.381(5) . ?
C2 H2 0.9500 . ?
C3 C4 1.374(5) . ?
C3 H3 0.9500 . ?
C4 C5 1.394(5) . ?
C5 C6 1.386(5) . ?
C5 H5 0.9500 . ?
C6 H6 0.9500 . ?
C7 C12 1.408(4) . ?
C7 C8 1.409(5) . ?
C7 B1 1.585(5) . ?
C8 C9 1.390(5) . ?
C8 C19 1.516(5) . ?
C20 C19 1.511(6) . ?
C20 H20A 0.9800 . ?
C20 H20B 0.9800 . ?
C20 H20C 0.9800 . ?
C9 C10 1.381(5) . ?
C9 H9 0.9500 . ?
C10 C11 1.381(5) . ?
C10 C16 1.518(5) . ?
C11 C12 1.391(5) . ?
C11 H11 0.9500 . ?
C12 C13 1.512(5) . ?
C13 C14 1.498(6) . ?
C13 C15 1.532(6) . ?
C13 H13 1.0000 . ?
C14 H14A 0.9800 . ?
C14 H14B 0.9800 . ?
C14 H14C 0.9800 . ?
C15 H15A 0.9800 . ?
C15 H15B 0.9800 . ?
C15 H15C 0.9800 . ?
C16 C18 1.483(7) . ?
C16 C17 1.487(7) . ?
C16 H16 1.0000 . ?
C17 H17A 0.9800 . ?
C17 H17B 0.9800 . ?
C17 H17C 0.9800 . ?
C18 H18A 0.9800 . ?
C18 H18B 0.9800 . ?
C18 H18C 0.9800 . ?
C19 C21 1.525(7) . ?
C19 H19 1.0000 . ?
C35 C30 1.503(5) . ?
C35 H35A 0.9800 . ?
C35 H35B 0.9800 . ?
C35 H35C 0.9800 . ?
C25 C24 1.404(5) . ?
C25 C26 1.414(5) . ?
C25 H25 0.9500 . ?
C26 C22 1.443(5) . ?
C26 H26 0.9500 . ?
C27 C28 1.429(5) . ?
C27 C31 1.430(5) . ?
C27 C32 1.500(5) . ?
C28 C29 1.422(5) . ?
C28 C33 1.496(5) . ?
C29 C30 1.436(5) . ?
C29 C34 1.501(5) . ?
C30 C31 1.430(5) . ?
C31 C36 1.501(5) . ?
C32 H32A 0.9800 . ?
C32 H32B 0.9800 . ?
C32 H32C 0.9800 . ?
C33 H33A 0.9800 . ?
C33 H33B 0.9800 . ?
C33 H33C 0.9800 . ?
C34 H34A 0.9800 . ?
C34 H34B 0.9800 . ?
C34 H34C 0.9800 . ?
C36 H36A 0.9800 . ?
C36 H36B 0.9800 . ?
C36 H36C 0.9800 . ?
C21 H21A 0.9800 . ?
C21 H21B 0.9800 . ?
C21 H21C 0.9800 . ?
C37A C38A 1.3900 . ?
C37A C42A 1.3900 . ?
C37A B2 1.651(7) . ?
C38A C39A 1.3900 . ?
C38A C49 1.595(8) . ?
C39A C40A 1.3900 . ?
C39A H39A 0.9500 . ?
C40A C41A 1.3900 . ?
C40A C46A 1.533(7) . ?
C41A C42A 1.3900 . ?
C41A H41A 0.9500 . ?
C42A C43A 1.48(2) . ?
C43A C44A 1.531(9) . ?
C43A C45A 1.544(9) . ?
C43A H43A 1.0000 . ?
C44A H44A 0.9800 . ?
C44A H44B 0.9800 . ?
C44A H44C 0.9800 . ?
C45A H45A 0.9800 . ?
C45A H45B 0.9800 . ?
C45A H45C 0.9800 . ?
C46A C48A 1.552(14) . ?
C46A C47A 1.699(13) . ?
C46A H46A 1.0000 . ?
C47A H47A 0.9800 . ?
C47A H47B 0.9800 . ?
C47A H47C 0.9800 . ?
C48A H48A 0.9800 . ?
C48A H48B 0.9800 . ?
C48A H48C 0.9800 . ?
C37B C38B 1.3900 . ?
C37B C42B 1.3900 . ?
C37B B2 1.555(9) . ?
C38B C39B 1.3900 . ?
C38B C49 1.444(10) . ?
C39B C40B 1.3900 . ?
C39B H39B 0.9500 . ?
C40B C41B 1.3900 . ?
C40B C46B 1.495(8) . ?
C41B C42B 1.3900 . ?
C41B H41B 0.9500 . ?
C42B C43B 1.58(3) . ?
C43B C45B 1.536(10) . ?
C43B C44B 1.539(10) . ?
C43B H43B 1.0000 . ?
C44B H44D 0.9800 . ?
C44B H44E 0.9800 . ?
C44B H44F 0.9800 . ?
C45B H45D 0.9800 . ?
C45B H45E 0.9800 . ?
C45B H45F 0.9800 . ?
C46B C48B 1.192(14) . ?
C46B C47B 1.469(14) . ?
C46B H46B 1.0000 . ?
C47B H47D 0.9800 . ?
C47B H47E 0.9800 . ?
C47B H47F 0.9800 . ?
C48B H48D 0.9800 . ?
C48B H48E 0.9800 . ?
C48B H48F 0.9800 . ?
C49 C50 1.520(5) . ?
C49 C51 1.521(5) . ?
C49 H49 1.0000 . ?
C50 H50A 0.9800 . ?
C50 H50B 0.9800 . ?
C50 H50C 0.9800 . ?
C51 H51A 0.9800 . ?
C51 H51B 0.9800 . ?
C51 H51C 0.9800 . ?
C52 C53 1.439(5) . ?
C52 C56 1.447(5) . ?
C52 B2 1.555(5) . ?
C53 C54 1.418(6) . ?
C53 H53 0.9500 . ?
C54 C55 1.412(6) . ?
C54 H54 0.9500 . ?
C55 C56 1.416(5) . ?
C55 H55 0.9500 . ?
C56 H56 0.9500 . ?
C57 C58 1.424(5) . ?
C57 C61 1.430(6) . ?
C57 C62 1.496(6) . ?
C58 C59 1.404(6) . ?
C58 C63 1.506(5) . ?
C59 C60 1.403(6) . ?
C59 C64 1.505(6) . ?
C60 C61 1.420(6) . ?
C60 C65 1.505(6) . ?
C61 C66 1.502(5) . ?
C62 H62A 0.9800 . ?
C62 H62B 0.9800 . ?
C62 H62C 0.9800 . ?
C63 H63A 0.9800 . ?
C63 H63B 0.9800 . ?
C63 H63C 0.9800 . ?
C64 H64A 0.9800 . ?
C64 H64B 0.9800 . ?
C64 H64C 0.9800 . ?
C65 H65A 0.9800 . ?
C65 H65B 0.9800 . ?
C65 H65C 0.9800 . ?
C66 H66A 0.9800 . ?
C66 H66B 0.9800 . ?
C66 H66C 0.9800 . ?
C22 C23 1.434(5) . ?
C22 B1 1.555(5) . ?
C23 C24 1.410(5) . ?
C23 H23 0.9500 . ?
C24 H24 0.9500 . ?

loop_
_geom_torsion_atom_site_label_1
_geom_torsion_atom_site_label_2
_geom_torsion_atom_site_label_3
_geom_torsion_atom_site_label_4
_geom_torsion
_geom_torsion_site_symmetry_1
_geom_torsion_site_symmetry_2
_geom_torsion_site_symmetry_3
_geom_torsion_site_symmetry_4
_geom_torsion_publ_flag
B1 N1 C1 C6 -29.1(5) . . . . ?
B1 N1 C1 C2 153.3(4) . . . . ?
C6 C1 C2 C3 0.4(5) . . . . ?
N1 C1 C2 C3 178.1(3) . . . . ?
C1 C2 C3 C4 0.2(6) . . . . ?
C2 C3 C4 C5 -0.8(5) . . . . ?
C2 C3 C4 N2 -175.9(3) . . . . ?
B2 N2 C4 C3 -28.6(5) . . . . ?
B2 N2 C4 C5 156.4(3) . . . . ?
C3 C4 C5 C6 0.7(5) . . . . ?
N2 C4 C5 C6 175.9(3) . . . . ?
C2 C1 C6 C5 -0.5(5) . . . . ?
N1 C1 C6 C5 -178.1(3) . . . . ?
C4 C5 C6 C1 -0.1(5) . . . . ?
C12 C7 C8 C9 0.0(5) . . . . ?
B1 C7 C8 C9 -174.0(3) . . . . ?
C12 C7 C8 C19 -178.4(3) . . . . ?
B1 C7 C8 C19 7.6(5) . . . . ?
C7 C8 C9 C10 0.4(6) . . . . ?
C19 C8 C9 C10 178.8(4) . . . . ?
C8 C9 C10 C11 -0.3(6) . . . . ?
C8 C9 C10 C16 179.1(4) . . . . ?
C9 C10 C11 C12 -0.1(6) . . . . ?
C16 C10 C11 C12 -179.5(4) . . . . ?
C10 C11 C12 C7 0.4(6) . . . . ?
C10 C11 C12 C13 -178.5(4) . . . . ?
C8 C7 C12 C11 -0.3(5) . . . . ?
B1 C7 C12 C11 173.8(3) . . . . ?
C8 C7 C12 C13 178.6(3) . . . . ?
B1 C7 C12 C13 -7.3(5) . . . . ?
C11 C12 C13 C14 -73.3(5) . . . . ?
C7 C12 C13 C14 107.8(4) . . . . ?
C11 C12 C13 C15 51.2(5) . . . . ?
C7 C12 C13 C15 -127.7(4) . . . . ?
C9 C10 C16 C18 150.7(5) . . . . ?
C11 C10 C16 C18 -29.9(7) . . . . ?
C9 C10 C16 C17 -82.3(5) . . . . ?
C11 C10 C16 C17 97.1(5) . . . . ?
C9 C8 C19 C20 51.4(5) . . . . ?
C7 C8 C19 C20 -130.2(4) . . . . ?
C9 C8 C19 C21 -73.8(5) . . . . ?
C7 C8 C19 C21 104.6(4) . . . . ?
C24 C25 C26 C22 -0.6(4) . . . . ?
Fe3 C25 C26 C22 59.9(2) . . . . ?
C24 C25 C26 Fe3 -60.5(3) . . . . ?
C31 C27 C28 C29 0.9(4) . . . . ?
C32 C27 C28 C29 -179.3(3) . . . . ?
Fe3 C27 C28 C29 -58.2(3) . . . . ?
C31 C27 C28 C33 -175.6(3) . . . . ?
C32 C27 C28 C33 4.2(6) . . . . ?
Fe3 C27 C28 C33 125.2(3) . . . . ?
C31 C27 C28 Fe3 59.2(2) . . . . ?
C32 C27 C28 Fe3 -121.0(4) . . . . ?
C27 C28 C29 C30 -0.4(4) . . . . ?
C33 C28 C29 C30 176.1(3) . . . . ?
Fe3 C28 C29 C30 -58.7(3) . . . . ?
C27 C28 C29 C34 -178.6(4) . . . . ?
C33 C28 C29 C34 -2.1(6) . . . . ?
Fe3 C28 C29 C34 123.1(4) . . . . ?
C27 C28 C29 Fe3 58.3(2) . . . . ?
C33 C28 C29 Fe3 -125.1(3) . . . . ?
C28 C29 C30 C31 -0.2(5) . . . . ?
C34 C29 C30 C31 178.0(4) . . . . ?
Fe3 C29 C30 C31 -60.0(3) . . . . ?
C28 C29 C30 C35 -178.5(4) . . . . ?
C34 C29 C30 C35 -0.2(7) . . . . ?
Fe3 C29 C30 C35 121.8(5) . . . . ?
C28 C29 C30 Fe3 59.7(3) . . . . ?
C34 C29 C30 Fe3 -122.0(4) . . . . ?
C28 C27 C31 C30 -1.1(4) . . . . ?
C32 C27 C31 C30 179.1(3) . . . . ?
Fe3 C27 C31 C30 58.6(3) . . . . ?
C28 C27 C31 C36 178.6(4) . . . . ?
C32 C27 C31 C36 -1.2(6) . . . . ?
Fe3 C27 C31 C36 -121.7(4) . . . . ?
C28 C27 C31 Fe3 -59.7(2) . . . . ?
C32 C27 C31 Fe3 120.5(3) . . . . ?
C29 C30 C31 C27 0.8(4) . . . . ?
C35 C30 C31 C27 179.1(4) . . . . ?
Fe3 C30 C31 C27 -59.1(3) . . . . ?
C29 C30 C31 C36 -178.9(4) . . . . ?
C35 C30 C31 C36 -0.6(7) . . . . ?
Fe3 C30 C31 C36 121.2(4) . . . . ?
C29 C30 C31 Fe3 59.9(3) . . . . ?
C35 C30 C31 Fe3 -121.8(5) . . . . ?
C42A C37A C38A C39A 0.0 . . . . ?
B2 C37A C38A C39A 173.6(8) . . . . ?
C42A C37A C38A C49 177.4(8) . . . . ?
B2 C37A C38A C49 -8.9(4) . . . . ?
C37A C38A C39A C40A 0.0 . . . . ?
C49 C38A C39A C40A -177.4(8) . . . . ?
C38A C39A C40A C41A 0.0 . . . . ?
C38A C39A C40A C46A 172.5(7) . . . . ?
C39A C40A C41A C42A 0.0 . . . . ?
C46A C40A C41A C42A -172.4(7) . . . . ?
C40A C41A C42A C37A 0.0 . . . . ?
C40A C41A C42A C43A -177.9(8) . . . . ?
C38A C37A C42A C41A 0.0 . . . . ?
B2 C37A C42A C41A -173.5(9) . . . . ?
C38A C37A C42A C43A 177.8(8) . . . . ?
B2 C37A C42A C43A 4.3(8) . . . . ?
C41A C42A C43A C44A -67.1(12) . . . . ?
C37A C42A C43A C44A 115.0(10) . . . . ?
C41A C42A C43A C45A 57.6(12) . . . . ?
C37A C42A C43A C45A -120.2(9) . . . . ?
C41A C40A C46A C48A -126.5(8) . . . . ?
C39A C40A C46A C48A 61.0(10) . . . . ?
C41A C40A C46A C47A 141.9(7) . . . . ?
C39A C40A C46A C47A -30.6(11) . . . . ?
C42B C37B C38B C39B 0.0 . . . . ?
B2 C37B C38B C39B 173.0(11) . . . . ?
C42B C37B C38B C49 -179.7(11) . . . . ?
B2 C37B C38B C49 -6.7(6) . . . . ?
C37B C38B C39B C40B 0.0 . . . . ?
C49 C38B C39B C40B 179.8(10) . . . . ?
C38B C39B C40B C41B 0.0 . . . . ?
C38B C39B C40B C46B -169.9(8) . . . . ?
C39B C40B C41B C42B 0.0 . . . . ?
C46B C40B C41B C42B 170.2(8) . . . . ?
C40B C41B C42B C37B 0.0 . . . . ?
C40B C41B C42B C43B -178.8(9) . . . . ?
C38B C37B C42B C41B 0.0 . . . . ?
B2 C37B C42B C41B -172.7(11) . . . . ?
C38B C37B C42B C43B 178.7(10) . . . . ?
B2 C37B C42B C43B 6.0(9) . . . . ?
C41B C42B C43B C45B 49.4(16) . . . . ?
C37B C42B C43B C45B -129.3(12) . . . . ?
C41B C42B C43B C44B -76.1(13) . . . . ?
C37B C42B C43B C44B 105.1(11) . . . . ?
C41B C40B C46B C48B 68(2) . . . . ?
C39B C40B C46B C48B -122(2) . . . . ?
C41B C40B C46B C47B -70.8(17) . . . . ?
C39B C40B C46B C47B 99.2(16) . . . . ?
C39B C38B C49 C50 -76.3(8) . . . . ?
C37B C38B C49 C50 103.4(6) . . . . ?
C39B C38B C49 C51 51.0(8) . . . . ?
C37B C38B C49 C51 -129.2(5) . . . . ?
C39A C38A C49 C50 -72.3(7) . . . . ?
C37A C38A C49 C50 110.3(4) . . . . ?
C39A C38A C49 C51 51.0(8) . . . . ?
C37A C38A C49 C51 -126.4(4) . . . . ?
C56 C52 C53 C54 -0.1(4) . . . . ?
B2 C52 C53 C54 170.6(3) . . . . ?
Fe1 C52 C53 C54 -58.7(3) . . . . ?
C56 C52 C53 Fe1 58.5(2) . . . . ?
B2 C52 C53 Fe1 -130.8(4) . . . . ?
C52 C53 C54 C55 -0.9(4) . . . . ?
Fe1 C53 C54 C55 -60.1(3) . . . . ?
C52 C53 C54 Fe1 59.3(3) . . . . ?
C53 C54 C55 C56 1.5(4) . . . . ?
Fe1 C54 C55 C56 -58.7(3) . . . . ?
C53 C54 C55 Fe1 60.2(3) . . . . ?
C54 C55 C56 C52 -1.7(4) . . . . ?
Fe1 C55 C56 C52 -60.6(2) . . . . ?
C54 C55 C56 Fe1 59.0(3) . . . . ?
C53 C52 C56 C55 1.1(4) . . . . ?
B2 C52 C56 C55 -169.8(3) . . . . ?
Fe1 C52 C56 C55 60.2(3) . . . . ?
C53 C52 C56 Fe1 -59.1(2) . . . . ?
B2 C52 C56 Fe1 129.9(3) . . . . ?
C61 C57 C58 C59 0.4(4) . . . . ?
C62 C57 C58 C59 -176.4(4) . . . . ?
Fe1 C57 C58 C59 59.8(3) . . . . ?
C61 C57 C58 C63 179.0(4) . . . . ?
C62 C57 C58 C63 2.2(6) . . . . ?
Fe1 C57 C58 C63 -121.6(4) . . . . ?
C61 C57 C58 Fe1 -59.4(3) . . . . ?
C62 C57 C58 Fe1 123.8(4) . . . . ?
C57 C58 C59 C60 -0.4(4) . . . . ?
C63 C58 C59 C60 -179.0(4) . . . . ?
Fe1 C58 C59 C60 59.8(3) . . . . ?
C57 C58 C59 C64 -179.8(4) . . . . ?
C63 C58 C59 C64 1.6(6) . . . . ?
Fe1 C58 C59 C64 -119.6(4) . . . . ?
C57 C58 C59 Fe1 -60.2(3) . . . . ?
C63 C58 C59 Fe1 121.2(4) . . . . ?
C58 C59 C60 C61 0.3(5) . . . . ?
C64 C59 C60 C61 179.7(4) . . . . ?
Fe1 C59 C60 C61 59.6(3) . . . . ?
C58 C59 C60 C65 -179.9(4) . . . . ?
C64 C59 C60 C65 -0.5(7) . . . . ?
Fe1 C59 C60 C65 -120.5(4) . . . . ?
C58 C59 C60 Fe1 -59.4(3) . . . . ?
C64 C59 C60 Fe1 120.1(4) . . . . ?
C59 C60 C61 C57 -0.1(4) . . . . ?
C65 C60 C61 C57 -179.9(4) . . . . ?
Fe1 C60 C61 C57 59.0(3) . . . . ?
C59 C60 C61 C66 178.4(4) . . . . ?
C65 C60 C61 C66 -1.4(7) . . . . ?
Fe1 C60 C61 C66 -122.6(4) . . . . ?
C59 C60 C61 Fe1 -59.0(3) . . . . ?
C65 C60 C61 Fe1 121.1(4) . . . . ?
C58 C57 C61 C60 -0.2(4) . . . . ?
C62 C57 C61 C60 176.6(4) . . . . ?
Fe1 C57 C61 C60 -58.7(3) . . . . ?
C58 C57 C61 C66 -178.6(4) . . . . ?
C62 C57 C61 C66 -1.8(7) . . . . ?
Fe1 C57 C61 C66 122.9(4) . . . . ?
C58 C57 C61 Fe1 58.5(3) . . . . ?
C62 C57 C61 Fe1 -124.6(4) . . . . ?
C25 C26 C22 C23 -0.5(4) . . . . ?
Fe3 C26 C22 C23 58.3(2) . . . . ?
C25 C26 C22 B1 171.4(3) . . . . ?
Fe3 C26 C22 B1 -129.8(3) . . . . ?
C25 C26 C22 Fe3 -58.8(2) . . . . ?
C26 C22 C23 C24 1.4(4) . . . . ?
B1 C22 C23 C24 -170.5(3) . . . . ?
Fe3 C22 C23 C24 60.0(3) . . . . ?
C26 C22 C23 Fe3 -58.6(2) . . . . ?
B1 C22 C23 Fe3 129.5(3) . . . . ?
C26 C25 C24 C23 1.5(4) . . . . ?
Fe3 C25 C24 C23 -59.1(3) . . . . ?
C26 C25 C24 Fe3 60.6(3) . . . . ?
C22 C23 C24 C25 -1.9(5) . . . . ?
Fe3 C23 C24 C25 59.0(3) . . . . ?
C22 C23 C24 Fe3 -60.9(3) . . . . ?
C1 N1 B1 C22 173.0(3) . . . . ?
C1 N1 B1 C7 -2.5(6) . . . . ?
C23 C22 B1 N1 -33.9(5) . . . . ?
C26 C22 B1 N1 155.9(3) . . . . ?
Fe3 C22 B1 N1 60.4(4) . . . . ?
C23 C22 B1 C7 141.8(4) . . . . ?
C26 C22 B1 C7 -28.4(5) . . . . ?
Fe3 C22 B1 C7 -123.9(3) . . . . ?
C12 C7 B1 N1 103.3(4) . . . . ?
C8 C7 B1 N1 -82.9(5) . . . . ?
C12 C7 B1 C22 -72.1(4) . . . . ?
C8 C7 B1 C22 101.8(4) . . . . ?
C4 N2 B2 C37B -9.0(8) . . . . ?
C4 N2 B2 C52 164.6(3) . . . . ?
C4 N2 B2 C37A -13.5(8) . . . . ?
C38B C37B B2 N2 110.1(6) . . . . ?
C42B C37B B2 N2 -77.0(9) . . . . ?
C38B C37B B2 C52 -63.3(7) . . . . ?
C42B C37B B2 C52 109.6(7) . . . . ?
C53 C52 B2 N2 153.5(3) . . . . ?
C56 C52 B2 N2 -37.6(5) . . . . ?
Fe1 C52 B2 N2 56.3(5) . . . . ?
C53 C52 B2 C37B -32.9(8) . . . . ?
C56 C52 B2 C37B 136.0(7) . . . . ?
Fe1 C52 B2 C37B -130.1(7) . . . . ?
C53 C52 B2 C37A -28.2(6) . . . . ?
C56 C52 B2 C37A 140.7(5) . . . . ?
Fe1 C52 B2 C37A -125.4(5) . . . . ?
C38A C37A B2 N2 109.9(5) . . . . ?
C42A C37A B2 N2 -76.5(8) . . . . ?
C38A C37A B2 C52 -68.2(5) . . . . ?
C42A C37A B2 C52 105.4(5) . . . . ?
